data_9006308
loop_
_publ_author_name
'Waerenborgh, J. C.'
'Figueiredo, M. O.'
'Cabral, J. M. P.'
'Pereira, L. C. J.'

_publ_section_title
;Powder XRD structure refinements and 57Fe Mossbauer effect study of synthetic
 Zn1-xFexAl2O4 (o<x<=1) spinels annealed at different temperatures Sample:
 0.2, annealed at 725 degrees C for 48 hours, then quenched
;
_journal_name_full 'Physics and Chemistry of Minerals'
_journal_page_first 460
_journal_page_last 468
_journal_volume 21
_journal_year 1994
_chemical_formula_sum 'Al2 Fe0.2 O4 Zn0.8'
_chemical_name_mineral Gahnite
_space_group_IT_number 227
_symmetry_space_group_name_Hall '-F 4vw 2vw 3'
_symmetry_space_group_name_H-M 'F d -3 m :2'
_cell_angle_alpha 90
_cell_angle_beta 90
_cell_angle_gamma 90
_cell_length_a 8.1007
_cell_length_b 8.1007
_cell_length_c 8.1007
_cell_formula_units_Z 8
_cell_volume 531.579
_database_code_amcsd 0007890
_exptl_crystal_density_diffrn 4.534
_exptl_crystal_thermal_history 'annealed at 725 degrees C for 48 hours, then quenched'
_cod_original_sg_symbol_H-M 'F d 3 m'
_cod_original_formula_sum 'Al2 Fe.2 Zn.8 O4'
_cod_database_code 9006308

loop_
_symmetry_equiv_pos_as_xyz
x,y,z
x,1/2+y,1/2+z
1/2+x,y,1/2+z
1/2+x,1/2+y,z
3/4+z,1/2-x,1/4+y
3/4+z,-x,3/4+y
1/4+z,1/2-x,3/4+y
1/4+z,-x,1/4+y
3/4-y,1/2+z,1/4-x
3/4-y,+z,3/4-x
1/4-y,1/2+z,3/4-x
1/4-y,+z,1/4-x
3/4+x,1/2-y,1/4+z
3/4+x,-y,3/4+z
1/4+x,1/2-y,3/4+z
1/4+x,-y,1/4+z
3/4-z,1/2+x,1/4-y
3/4-z,+x,3/4-y
1/4-z,1/2+x,3/4-y
1/4-z,+x,1/4-y
3/4+y,1/2-z,1/4+x
3/4+y,-z,3/4+x
1/4+y,1/2-z,3/4+x
1/4+y,-z,1/4+x
3/4-x,1/2+y,1/4-z
3/4-x,+y,3/4-z
1/4-x,1/2+y,3/4-z
1/4-x,+y,1/4-z
1/2+x,3/4-z,1/4-y
1/2+x,1/4-z,3/4-y
+x,3/4-z,3/4-y
+x,1/4-z,1/4-y
1/2-z,3/4+y,1/4+x
1/2-z,1/4+y,3/4+x
-z,3/4+y,3/4+x
-z,1/4+y,1/4+x
1/2+y,3/4-x,1/4-z
1/2+y,1/4-x,3/4-z
+y,3/4-x,3/4-z
+y,1/4-x,1/4-z
1/2-x,3/4+z,1/4+y
1/2-x,1/4+z,3/4+y
-x,3/4+z,3/4+y
-x,1/4+z,1/4+y
1/2+z,3/4-y,1/4-x
1/2+z,1/4-y,3/4-x
+z,3/4-y,3/4-x
+z,1/4-y,1/4-x
1/2-y,3/4+x,1/4+z
1/2-y,1/4+x,3/4+z
-y,3/4+x,3/4+z
-y,1/4+x,1/4+z
x,1/2+z,1/2+y
x,+z,+y
1/2+x,1/2+z,+y
1/2+x,+z,1/2+y
-z,1/2-y,1/2-x
-z,-y,-x
1/2-z,1/2-y,-x
1/2-z,-y,1/2-x
y,1/2+x,1/2+z
y,+x,+z
1/2+y,1/2+x,+z
1/2+y,+x,1/2+z
-x,1/2-z,1/2-y
-x,-z,-y
1/2-x,1/2-z,-y
1/2-x,-z,1/2-y
z,1/2+y,1/2+x
z,+y,+x
1/2+z,1/2+y,+x
1/2+z,+y,1/2+x
-y,1/2-x,1/2-z
-y,-x,-z
1/2-y,1/2-x,-z
1/2-y,-x,1/2-z
3/4+z,1/4+x,1/2-y
3/4+z,3/4+x,-y
1/4+z,1/4+x,-y
1/4+z,3/4+x,1/2-y
3/4-y,1/4-z,1/2+x
3/4-y,3/4-z,+x
1/4-y,1/4-z,+x
1/4-y,3/4-z,1/2+x
3/4+x,1/4+y,1/2-z
3/4+x,3/4+y,-z
1/4+x,1/4+y,-z
1/4+x,3/4+y,1/2-z
3/4-z,1/4-x,1/2+y
3/4-z,3/4-x,+y
1/4-z,1/4-x,+y
1/4-z,3/4-x,1/2+y
3/4+y,1/4+z,1/2-x
3/4+y,3/4+z,-x
1/4+y,1/4+z,-x
1/4+y,3/4+z,1/2-x
3/4-x,1/4-y,1/2+z
3/4-x,3/4-y,+z
1/4-x,1/4-y,+z
1/4-x,3/4-y,1/2+z
-z,3/4+x,3/4+y
-z,1/4+x,1/4+y
1/2-z,3/4+x,1/4+y
1/2-z,1/4+x,3/4+y
y,3/4-z,3/4-x
y,1/4-z,1/4-x
1/2+y,3/4-z,1/4-x
1/2+y,1/4-z,3/4-x
-x,3/4+y,3/4+z
-x,1/4+y,1/4+z
1/2-x,3/4+y,1/4+z
1/2-x,1/4+y,3/4+z
z,3/4-x,3/4-y
z,1/4-x,1/4-y
1/2+z,3/4-x,1/4-y
1/2+z,1/4-x,3/4-y
-y,3/4+z,3/4+x
-y,1/4+z,1/4+x
1/2-y,3/4+z,1/4+x
1/2-y,1/4+z,3/4+x
x,3/4-y,3/4-z
x,1/4-y,1/4-z
1/2+x,3/4-y,1/4-z
1/2+x,1/4-y,3/4-z
1/4-x,1/2+z,3/4-y
1/4-x,+z,1/4-y
3/4-x,1/2+z,1/4-y
3/4-x,+z,3/4-y
1/4+z,1/2-y,3/4+x
1/4+z,-y,1/4+x
3/4+z,1/2-y,1/4+x
3/4+z,-y,3/4+x
1/4-y,1/2+x,3/4-z
1/4-y,+x,1/4-z
3/4-y,1/2+x,1/4-z
3/4-y,+x,3/4-z
1/4+x,1/2-z,3/4+y
1/4+x,-z,1/4+y
3/4+x,1/2-z,1/4+y
3/4+x,-z,3/4+y
1/4-z,1/2+y,3/4-x
1/4-z,+y,1/4-x
3/4-z,1/2+y,1/4-x
3/4-z,+y,3/4-x
1/4+y,1/2-x,3/4+z
1/4+y,-x,1/4+z
3/4+y,1/2-x,1/4+z
3/4+y,-x,3/4+z
3/4-x,3/4-z,y
3/4-x,1/4-z,1/2+y
1/4-x,3/4-z,1/2+y
1/4-x,1/4-z,y
3/4+z,3/4+y,-x
3/4+z,1/4+y,1/2-x
1/4+z,3/4+y,1/2-x
1/4+z,1/4+y,-x
3/4-y,3/4-x,z
3/4-y,1/4-x,1/2+z
1/4-y,3/4-x,1/2+z
1/4-y,1/4-x,z
3/4+x,3/4+z,-y
3/4+x,1/4+z,1/2-y
1/4+x,3/4+z,1/2-y
1/4+x,1/4+z,-y
3/4-z,3/4-y,x
3/4-z,1/4-y,1/2+x
1/4-z,3/4-y,1/2+x
1/4-z,1/4-y,x
3/4+y,3/4+x,-z
3/4+y,1/4+x,1/2-z
1/4+y,3/4+x,1/2-z
1/4+y,1/4+x,-z
-z,-x,-y
-z,1/2-x,1/2-y
1/2-z,-x,1/2-y
1/2-z,1/2-x,-y
y,z,x
y,1/2+z,1/2+x
1/2+y,z,1/2+x
1/2+y,1/2+z,x
-x,-y,-z
-x,1/2-y,1/2-z
1/2-x,-y,1/2-z
1/2-x,1/2-y,-z
z,x,y
z,1/2+x,1/2+y
1/2+z,x,1/2+y
1/2+z,1/2+x,y
-y,-z,-x
-y,1/2-z,1/2-x
1/2-y,-z,1/2-x
1/2-y,1/2-z,-x

loop_
_atom_site_label
_atom_site_fract_x
_atom_site_fract_y
_atom_site_fract_z
_atom_site_occupancy
_atom_site_U_iso_or_equiv
AlT 0.12500 0.12500 0.12500 0.03000 0.00469
FeT 0.12500 0.12500 0.12500 0.17000 0.00469
ZnT 0.12500 0.12500 0.12500 0.80000 0.00469
AlM 0.50000 0.50000 0.50000 0.98500 0.00481
FeM 0.50000 0.50000 0.50000 0.01500 0.00481
O 0.26440 0.26440 0.26440 1.00000 0.00773

loop_
_cod_related_entry_id
_cod_related_entry_database
_cod_related_entry_code
1 AMCSD 0007890
